data_2018701
loop_
_publ_author_name
'Yoshinari, Nobuto'
'Kitani, Naoki'
'Konno, Takumi'

_publ_section_title
;
 The first crystal structure of an alkaline metal salt of thioglucose:
 potassium 1-thio-\b-<small>D</small>-glucoside monohydrate
;
_journal_coeditor_code EM3054
_journal_issue 12
_journal_name_full 'Acta Crystallographica Section C'
_journal_page_first m363
_journal_page_last m366
_journal_paper_doi 10.1107/S0108270112047014
_journal_volume 68
_journal_year 2012
_chemical_formula_iupac 'K +, C6 H11 O5 S -, H2 O'
_chemical_formula_moiety 'K +, C6 H11 O5 S -, H2 O1'
_chemical_formula_sum 'C6 H13 K O6 S'
_chemical_formula_weight 252.32
_chemical_name_common
;
Potassium 1-thio-\b-D-glucoside monohydrade
;
_chemical_name_systematic
;
Poly[(\m~2~-aqua)(\m~4~-1-sulfido-\b-D-glucoside)potassium]
;
_space_group_IT_number 19
_symmetry_cell_setting orthorhombic
_symmetry_space_group_name_Hall 'P 2ac 2ab'
_symmetry_space_group_name_H-M 'P 21 21 21'
_atom_sites_solution_hydrogens geom
_atom_sites_solution_primary direct
_atom_sites_solution_secondary difmap
_audit_creation_method SHELXL-97
_cell_angle_alpha 90.00
_cell_angle_beta 90.00
_cell_angle_gamma 90.00
_cell_formula_units_Z 4
_cell_length_a 6.8625(3)
_cell_length_b 10.0319(4)
_cell_length_c 14.1026(6)
_cell_measurement_reflns_used 9342
_cell_measurement_temperature 200(2)
_cell_measurement_theta_max 27.45
_cell_measurement_theta_min 3.30
_cell_volume 970.88(7)
_computing_cell_refinement 'RAPID-AUTO (Rigaku, 2000)'
_computing_data_collection 'RAPID-AUTO (Rigaku, 2000)'
_computing_data_reduction 'RAPID-AUTO (Rigaku, 2000)'
_computing_molecular_graphics 'Yadokari-XG 2009 (Kabuto <i>et al.</i>, 2009)'
_computing_publication_material 'Yadokari-XG 2009 (Kabuto <i>et al.</i>, 2009)'
_computing_structure_refinement 'SHELXL97 (Sheldrick, 2008)'
_computing_structure_solution 'SIR92 (Altomare <i>et al.</i>, 1994)'
_diffrn_ambient_temperature 200(2)
_diffrn_detector_area_resol_mean 10.000
_diffrn_measured_fraction_theta_full 0.998
_diffrn_measured_fraction_theta_max 0.998
_diffrn_measurement_device_type 'Rigaku R-AXIS RAPID'
_diffrn_measurement_method \w
_diffrn_radiation_source 'rotating-anode X-ray tube'
_diffrn_radiation_type MoK\a
_diffrn_radiation_wavelength 0.71075
_diffrn_reflns_av_R_equivalents 0.0791
_diffrn_reflns_av_sigmaI/netI 0.0653
_diffrn_reflns_limit_h_max 8
_diffrn_reflns_limit_h_min -8
_diffrn_reflns_limit_k_max 12
_diffrn_reflns_limit_k_min -12
_diffrn_reflns_limit_l_max 17
_diffrn_reflns_limit_l_min -18
_diffrn_reflns_number 9524
_diffrn_reflns_theta_full 27.45
_diffrn_reflns_theta_max 27.45
_diffrn_reflns_theta_min 3.30
_exptl_absorpt_coefficient_mu 0.764
_exptl_absorpt_correction_T_max 0.8940
_exptl_absorpt_correction_T_min 0.8032
_exptl_absorpt_correction_type multi-scan
_exptl_absorpt_process_details '(ABSCOR; Rigaku, 1995)'
_exptl_crystal_colour colourless
_exptl_crystal_density_diffrn 1.726
_exptl_crystal_density_method 'not measured'
_exptl_crystal_description block
_exptl_crystal_F_000 528
_exptl_crystal_size_max 0.30
_exptl_crystal_size_mid 0.15
_exptl_crystal_size_min 0.15
_refine_diff_density_max 0.604
_refine_diff_density_min -0.303
_refine_ls_abs_structure_details 'Flack (1983), 913 Friedel pairs'
_refine_ls_abs_structure_Flack -0.01(4)
_refine_ls_extinction_method none
_refine_ls_goodness_of_fit_ref 1.095
_refine_ls_hydrogen_treatment mixed
_refine_ls_matrix_type full
_refine_ls_number_parameters 145
_refine_ls_number_reflns 2209
_refine_ls_number_restraints 6
_refine_ls_restrained_S_all 1.097
_refine_ls_R_factor_all 0.0382
_refine_ls_R_factor_gt 0.0378
_refine_ls_shift/su_max 0.000
_refine_ls_shift/su_mean 0.000
_refine_ls_structure_factor_coef Fsqd
_refine_ls_weighting_details 'calc w=1/[\s^2^(Fo^2^)+(0.0268P)^2^+0.2347P] where P=(Fo^2^+2Fc^2^)/3'
_refine_ls_weighting_scheme calc
_refine_ls_wR_factor_gt 0.0775
_refine_ls_wR_factor_ref 0.0779
_reflns_number_gt 2171
_reflns_number_total 2209
_reflns_threshold_expression I>2\s(I)
_cod_data_source_file em3054.cif
_cod_data_source_block I
_cod_database_code 2018701
_cod_database_fobs_code 2018701

loop_
_symmetry_equiv_pos_as_xyz
'x, y, z'
'-x+1/2, -y, z+1/2'
'x+1/2, -y+1/2, -z'
'-x, y+1/2, -z+1/2'

loop_
_atom_site_type_symbol
_atom_site_label
_atom_site_fract_x
_atom_site_fract_y
_atom_site_fract_z
_atom_site_U_iso_or_equiv
_atom_site_adp_type
_atom_site_calc_flag
_atom_site_refinement_flags
_atom_site_occupancy
_atom_site_symmetry_multiplicity
K K1 0.31561(6) 0.16793(4) 0.45442(3) 0.01885(13) Uani d . 1 1
S S1 0.48800(7) 0.05321(4) 0.23337(3) 0.01553(13) Uani d . 1 1
O O1 0.6474(2) 0.27794(13) 0.37124(9) 0.0157(3) Uani d D 1 1
H H1 0.593(3) 0.3434(19) 0.3516(18) 0.019 Uiso d D 1 1
O O2 1.0557(2) 0.34495(14) 0.36133(9) 0.0164(3) Uani d D 1 1
H H2 1.077(4) 0.4226(17) 0.3659(18) 0.020 Uiso d D 1 1
O O3 1.1838(2) 0.38611(14) 0.16017(10) 0.0196(3) Uani d D 1 1
H H3 1.268(3) 0.409(2) 0.1990(17) 0.023 Uiso d D 1 1
O O4 0.80599(19) 0.13386(11) 0.14342(9) 0.0130(3) Uani d . 1 1
O O5 1.1684(2) 0.07274(13) 0.04992(10) 0.0220(3) Uani d D 1 1
H H5 1.251(4) 0.097(2) 0.0918(16) 0.026 Uiso d D 1 1
O O6 0.4025(3) 0.44051(14) 0.50182(11) 0.0285(4) Uani d D 1 1
H H6 0.415(4) 0.481(3) 0.4519(15) 0.034 Uiso d D 1 1
H H6A 0.377(4) 0.493(2) 0.5441(17) 0.034 Uiso d D 1 1
C C1 0.6660(3) 0.18275(17) 0.21185(12) 0.0117(3) Uani d . 1 1
H H1A 0.5982 0.2622 0.1846 0.014 Uiso calc R 1 1
C C2 0.7766(3) 0.22580(17) 0.30113(13) 0.0116(4) Uani d . 1 1
H H2A 0.8406 0.1448 0.3284 0.014 Uiso calc R 1 1
C C3 0.9375(3) 0.32768(17) 0.27842(12) 0.0116(4) Uani d . 1 1
H H3A 0.8759 0.4149 0.2616 0.014 Uiso calc R 1 1
C C4 1.0637(3) 0.28117(18) 0.19605(13) 0.0121(4) Uani d . 1 1
H H4 1.1473 0.2051 0.2170 0.015 Uiso calc R 1 1
C C5 0.9372(3) 0.23761(16) 0.11335(13) 0.0122(4) Uani d . 1 1
H H5A 0.8579 0.3158 0.0922 0.015 Uiso calc R 1 1
C C6 1.0506(3) 0.18609(18) 0.02932(13) 0.0152(4) Uani d . 1 1
H H6B 0.9579 0.1624 -0.0217 0.018 Uiso calc R 1 1
H H6C 1.1353 0.2584 0.0052 0.018 Uiso calc R 1 1

loop_
_atom_site_aniso_label
_atom_site_aniso_U_11
_atom_site_aniso_U_22
_atom_site_aniso_U_33
_atom_site_aniso_U_12
_atom_site_aniso_U_13
_atom_site_aniso_U_23
K1 0.0211(2) 0.0184(2) 0.0171(2) -0.00043(16) 0.00256(16) 0.00053(15)
S1 0.0118(2) 0.0161(2) 0.0188(2) -0.00296(17) -0.00001(18) -0.00087(16)
O1 0.0179(8) 0.0166(6) 0.0125(6) 0.0018(5) 0.0037(6) -0.0004(5)
O2 0.0194(8) 0.0155(6) 0.0144(6) -0.0014(5) -0.0051(5) -0.0025(5)
O3 0.0193(8) 0.0237(7) 0.0156(7) -0.0105(6) 0.0001(6) 0.0021(5)
O4 0.0135(7) 0.0134(6) 0.0120(6) -0.0027(5) 0.0026(5) -0.0017(4)
O5 0.0263(8) 0.0176(7) 0.0220(7) 0.0064(6) -0.0021(6) -0.0056(5)
O6 0.0476(11) 0.0181(7) 0.0197(8) 0.0009(7) 0.0056(7) 0.0001(6)
C1 0.0103(9) 0.0125(8) 0.0123(8) 0.0003(7) -0.0002(6) -0.0007(6)
C2 0.0109(9) 0.0131(8) 0.0107(8) 0.0006(7) 0.0005(7) -0.0001(6)
C3 0.0127(9) 0.0110(7) 0.0112(8) -0.0010(7) -0.0022(6) -0.0015(6)
C4 0.0117(10) 0.0123(8) 0.0123(8) 0.0003(6) 0.0008(7) 0.0013(6)
C5 0.0129(10) 0.0117(8) 0.0120(8) -0.0012(6) -0.0002(7) 0.0006(6)
C6 0.0164(10) 0.0163(9) 0.0128(8) -0.0016(7) 0.0029(7) 0.0000(6)

loop_
_atom_type_symbol
_atom_type_description
_atom_type_scat_dispersion_real
_atom_type_scat_dispersion_imag
_atom_type_scat_source
C C 0.0033 0.0016 'International Tables Vol C Tables 4.2.6.8 and 6.1.1.4'
H H 0.0000 0.0000 'International Tables Vol C Tables 4.2.6.8 and 6.1.1.4'
O O 0.0106 0.0060 'International Tables Vol C Tables 4.2.6.8 and 6.1.1.4'
S S 0.1246 0.1234 'International Tables Vol C Tables 4.2.6.8 and 6.1.1.4'
K K 0.2009 0.2494 'International Tables Vol C Tables 4.2.6.8 and 6.1.1.4'

loop_
_geom_angle_atom_site_label_1
_geom_angle_atom_site_label_2
_geom_angle_atom_site_label_3
_geom_angle_site_symmetry_1
_geom_angle_site_symmetry_3
_geom_angle
O5 K1 O1 2_655 3_456 75.85(4)
O5 K1 O1 2_655 . 121.18(5)
O1 K1 O1 3_456 . 129.49(4)
O5 K1 O2 2_655 1_455 142.74(5)
O1 K1 O2 3_456 1_455 91.49(4)
O1 K1 O2 . 1_455 94.07(4)
O5 K1 O6 2_655 . 135.07(5)
O1 K1 O6 3_456 . 72.17(4)
O1 K1 O6 . . 63.42(5)
O2 K1 O6 1_455 . 69.09(5)
O5 K1 O2 2_655 3_456 62.06(4)
O1 K1 O2 3_456 3_456 58.81(4)
O1 K1 O2 . 3_456 86.25(4)
O2 K1 O2 1_455 3_456 138.82(2)
O6 K1 O2 . 3_456 74.52(4)
O5 K1 O6 2_655 3_456 68.46(5)
O1 K1 O6 3_456 3_456 60.71(4)
O1 K1 O6 . 3_456 165.85(4)
O2 K1 O6 1_455 3_456 74.74(4)
O6 K1 O6 . 3_456 118.48(5)
O2 K1 O6 3_456 3_456 107.86(4)
O5 K1 S1 2_655 . 97.60(3)
O1 K1 S1 3_456 . 171.19(3)
O1 K1 S1 . . 58.91(3)
O2 K1 S1 1_455 . 90.35(3)
O6 K1 S1 . . 116.48(4)
O2 K1 S1 3_456 . 123.54(3)
O6 K1 S1 3_456 . 111.61(3)
O5 K1 H1 2_655 . 136.8(4)
O1 K1 H1 3_456 . 125.7(5)
O1 K1 H1 . . 15.6(4)
O2 K1 H1 1_455 . 78.9(4)
O6 K1 H1 . . 54.4(5)
O2 K1 H1 3_456 . 95.4(4)
O6 K1 H1 3_456 . 153.1(4)
S1 K1 H1 . . 63.1(5)
C1 S1 K1 . . 98.07(6)
C2 O1 K1 . 3_556 115.34(11)
C2 O1 K1 . . 130.80(11)
K1 O1 K1 3_556 . 92.55(4)
C2 O1 H1 . . 110.3(19)
K1 O1 H1 3_556 . 109.8(18)
K1 O1 H1 . . 95.2(18)
C3 O2 K1 . 1_655 131.08(10)
C3 O2 K1 . 3_556 112.36(10)
K1 O2 K1 1_655 3_556 85.39(4)
C3 O2 H2 . . 106.8(18)
K1 O2 H2 1_655 . 117.2(19)
K1 O2 H2 3_556 . 94.2(19)
C4 O3 H3 . . 111.8(19)
C5 O4 C1 . . 111.49(12)
C6 O5 K1 . 2_654 128.28(11)
C6 O5 H5 . . 107.0(18)
K1 O5 H5 2_654 . 123.9(18)
K1 O6 K1 . 3_556 84.39(4)
K1 O6 H6 . . 107(2)
K1 O6 H6 3_556 . 104(2)
K1 O6 H6A . . 138(2)
K1 O6 H6A 3_556 . 106(2)
H6 O6 H6A . . 110(3)
O4 C1 C2 . . 108.34(14)
O4 C1 S1 . . 108.46(11)
C2 C1 S1 . . 113.52(12)
O4 C1 H1A . . 108.8
C2 C1 H1A . . 108.8
S1 C1 H1A . . 108.8
O1 C2 C1 . . 111.40(15)
O1 C2 C3 . . 110.28(14)
C1 C2 C3 . . 111.82(14)
O1 C2 H2A . . 107.7
C1 C2 H2A . . 107.7
C3 C2 H2A . . 107.7
O2 C3 C4 . . 109.74(14)
O2 C3 C2 . . 108.46(14)
C4 C3 C2 . . 111.31(14)
O2 C3 H3A . . 109.1
C4 C3 H3A . . 109.1
C2 C3 H3A . . 109.1
O3 C4 C5 . . 105.65(15)
O3 C4 C3 . . 111.86(14)
C5 C4 C3 . . 110.45(15)
O3 C4 H4 . . 109.6
C5 C4 H4 . . 109.6
C3 C4 H4 . . 109.6
O4 C5 C6 . . 107.83(14)
O4 C5 C4 . . 109.83(15)
C6 C5 C4 . . 114.00(16)
O4 C5 H5A . . 108.3
C6 C5 H5A . . 108.3
C4 C5 H5A . . 108.3
O5 C6 C5 . . 113.95(15)
O5 C6 H6B . . 108.8
C5 C6 H6B . . 108.8
O5 C6 H6C . . 108.8
C5 C6 H6C . . 108.8
H6B C6 H6C . . 107.7

loop_
_geom_bond_atom_site_label_1
_geom_bond_atom_site_label_2
_geom_bond_site_symmetry_2
_geom_bond_distance
_geom_bond_publ_flag
K1 O5 2_655 2.7669(14) y
K1 O1 3_456 2.7699(14) y
K1 O1 . 2.7890(14) y
K1 O2 1_455 2.8387(14) y
K1 O6 . 2.8774(16) y
K1 O2 3_456 3.0795(15) y
K1 O6 3_456 3.099(2) y
K1 S1 . 3.5273(6) y
K1 H1 . 2.97(2) ?
S1 C1 . 1.8092(18) ?
O1 C2 . 1.427(2) ?
O1 K1 3_556 2.7699(14) ?
O1 H1 . 0.803(17) ?
O2 C3 . 1.434(2) ?
O2 K1 1_655 2.8388(14) ?
O2 K1 3_556 3.0795(15) ?
O2 H2 . 0.795(16) ?
O3 C4 . 1.430(2) ?
O3 H3 . 0.830(17) ?
O4 C5 . 1.440(2) ?
O4 C1 . 1.447(2) ?
O5 C6 . 1.425(2) ?
O5 K1 2_654 2.7669(14) ?
O5 H5 . 0.852(17) ?
O6 K1 3_556 3.099(2) ?
O6 H6 . 0.815(18) ?
O6 H6A . 0.816(17) ?
C1 C2 . 1.532(2) ?
C1 H1A . 1.0000 ?
C2 C3 . 1.538(3) ?
C2 H2A . 1.0000 ?
C3 C4 . 1.522(3) ?
C3 H3A . 1.0000 ?
C4 C5 . 1.518(3) ?
C4 H4 . 1.0000 ?
C5 C6 . 1.509(3) ?
C5 H5A . 1.0000 ?
C6 H6B . 0.9900 ?
C6 H6C . 0.9900 ?

loop_
_geom_hbond_atom_site_label_D
_geom_hbond_atom_site_label_H
_geom_hbond_atom_site_label_A
_geom_hbond_site_symmetry_A
_geom_hbond_distance_DH
_geom_hbond_distance_HA
_geom_hbond_distance_DA
_geom_hbond_angle_DHA
O1 H1 S1 4_655 0.803(17) 2.486(18) 3.2659(14) 164(2)
O2 H2 O4 4_755 0.795(16) 2.270(17) 3.0505(18) 167(3)
O2 H2 O5 4_755 0.795(16) 2.55(2) 3.026(2) 119(2)
O3 H3 S1 4_755 0.830(17) 2.410(19) 3.1839(15) 156(2)
O5 H5 S1 1_655 0.852(17) 2.613(19) 3.3971(16) 154(2)
O6 H6 O4 4_655 0.815(18) 2.55(2) 3.163(2) 134(3)
O6 H6 S1 4_655 0.815(18) 2.792(19) 3.5839(16) 164(3)
O6 H6A O3 2_665 0.816(17) 2.078(18) 2.892(2) 175(3)

loop_
_geom_torsion_atom_site_label_1
_geom_torsion_atom_site_label_2
_geom_torsion_atom_site_label_3
_geom_torsion_atom_site_label_4
_geom_torsion_site_symmetry_1
_geom_torsion_site_symmetry_4
_geom_torsion
O5 K1 S1 C1 2_655 . -132.51(7)
O1 K1 S1 C1 . . -10.54(7)
O2 K1 S1 C1 1_455 . 84.00(7)
O6 K1 S1 C1 . . 17.31(7)
O2 K1 S1 C1 3_456 . -71.11(7)
O6 K1 S1 C1 3_456 . 157.70(7)
O5 K1 O1 C2 2_655 . 57.77(15)
O1 K1 O1 C2 3_456 . 155.14(13)
O2 K1 O1 C2 1_455 . -109.56(14)
O6 K1 O1 C2 . . -173.73(15)
O2 K1 O1 C2 3_456 . 111.72(14)
O6 K1 O1 C2 3_456 . -72.4(2)
S1 K1 O1 C2 . . -21.61(13)
O5 K1 O1 K1 2_655 3_556 -69.41(5)
O1 K1 O1 K1 3_456 3_556 27.96(6)
O2 K1 O1 K1 1_455 3_556 123.26(4)
O6 K1 O1 K1 . 3_556 59.09(5)
O2 K1 O1 K1 3_456 3_556 -15.46(4)
O6 K1 O1 K1 3_456 3_556 160.44(15)
S1 K1 O1 K1 . 3_556 -148.79(5)
K1 K1 O1 K1 3_456 3_556 87.04(5)
O5 K1 O6 K1 2_655 3_556 58.21(8)
O1 K1 O6 K1 3_456 3_556 104.88(5)
O1 K1 O6 K1 . 3_556 -50.34(4)
O2 K1 O6 K1 1_455 3_556 -156.37(5)
O2 K1 O6 K1 3_456 3_556 43.26(3)
O6 K1 O6 K1 3_456 3_556 145.49(5)
S1 K1 O6 K1 . 3_556 -76.91(4)
K1 K1 O6 K1 3_456 3_556 150.97(4)
C5 O4 C1 C2 . . -64.04(17)
C5 O4 C1 S1 . . 172.33(12)
K1 S1 C1 O4 . . 159.21(10)
K1 S1 C1 C2 . . 38.74(13)
K1 O1 C2 C1 3_556 . 172.83(10)
K1 O1 C2 C1 . . 54.55(19)
K1 O1 C2 C3 3_556 . -62.39(15)
K1 O1 C2 C3 . . 179.33(10)
O4 C1 C2 O1 . . 178.78(13)
S1 C1 C2 O1 . . -60.69(18)
O4 C1 C2 C3 . . 54.87(18)
S1 C1 C2 C3 . . 175.40(12)
K1 O2 C3 C4 1_655 . -53.89(19)
K1 O2 C3 C4 3_556 . -157.98(10)
K1 O2 C3 C2 1_655 . 67.90(18)
K1 O2 C3 C2 3_556 . -36.18(15)
O1 C2 C3 O2 . . 65.60(18)
C1 C2 C3 O2 . . -169.86(15)
O1 C2 C3 C4 . . -173.58(15)
C1 C2 C3 C4 . . -49.0(2)
O2 C3 C4 O3 . . -73.20(18)
C2 C3 C4 O3 . . 166.72(15)
O2 C3 C4 C5 . . 169.42(13)
C2 C3 C4 C5 . . 49.34(19)
C1 O4 C5 C6 . . -169.13(14)
C1 O4 C5 C4 . . 66.10(17)
O3 C4 C5 O4 . . -178.36(13)
C3 C4 C5 O4 . . -57.22(18)
O3 C4 C5 C6 . . 60.52(19)
C3 C4 C5 C6 . . -178.34(14)
K1 O5 C6 C5 2_654 . 128.85(14)
O4 C5 C6 O5 . . -62.2(2)
C4 C5 C6 O5 . . 60.1(2)
